data_7129447
loop_
_publ_author_name
'Sinha, Soumalya'
'Tran, Giang N.'
'Na, Hanah'
'Mirica, Liviu M.'

_publ_section_title
;
 Electrocatalytic H2 evolution promoted by a bioinspired (N2S2)Ni(II)
 complex
;
_journal_name_full 'Chemical Communications'
_journal_paper_doi 10.1039/D1CC05139C
_journal_year 2022
_chemical_formula_moiety 'C18 H20 N4 Ni S2, 2(C F3 O3 S)'
_chemical_formula_sum 'C20 H20 F6 N4 Ni O6 S4'
_chemical_formula_weight 713.35
_space_group_crystal_system monoclinic
_space_group_IT_number 14
_space_group_name_Hall '-P 2yn'
_space_group_name_H-M_alt 'P 1 21/n 1'
_atom_sites_solution_hydrogens geom
_atom_sites_solution_primary direct
_atom_sites_solution_secondary difmap
_audit_creation_method SHELXL-2014/7
_audit_update_record
;
2021-01-04 deposited with the CCDC.	2021-12-20 downloaded from the CCDC.
;
_cell_angle_alpha 90
_cell_angle_beta 112.8623(15)
_cell_angle_gamma 90
_cell_formula_units_Z 4
_cell_length_a 11.1552(4)
_cell_length_b 22.3576(7)
_cell_length_c 11.9838(4)
_cell_measurement_reflns_used 9951
_cell_measurement_temperature 100(2)
_cell_measurement_theta_max 39.62
_cell_measurement_theta_min 2.79
_cell_volume 2754.01(16)
_computing_cell_refinement 'SAINT V8.34A (Bruker AXS Inc., 2013)'
_computing_data_collection 'Bruker APEX2'
_computing_data_reduction 'SAINT V8.34A (Bruker AXS Inc., 2013)'
_computing_molecular_graphics 'Bruker SHELXTL'
_computing_publication_material 'Bruker SHELXTL'
_computing_structure_refinement 'SHELXL-2014/7 (Sheldrick, 2014)'
_computing_structure_solution 'SHELXT-2013 (Sheldrick, 2008)'
_diffrn_ambient_temperature 100(2)
_diffrn_measured_fraction_theta_full 0.999
_diffrn_measured_fraction_theta_max 0.993
_diffrn_measurement_device_type 'Bruker APEX-II CCD'
_diffrn_measurement_method '\f and \w scans'
_diffrn_radiation_type MoK\a
_diffrn_radiation_wavelength 0.71073
_diffrn_reflns_av_R_equivalents 0.0527
_diffrn_reflns_av_unetI/netI 0.0498
_diffrn_reflns_Laue_measured_fraction_full 0.999
_diffrn_reflns_Laue_measured_fraction_max 0.993
_diffrn_reflns_limit_h_max 20
_diffrn_reflns_limit_h_min -19
_diffrn_reflns_limit_k_max 40
_diffrn_reflns_limit_k_min -40
_diffrn_reflns_limit_l_max 21
_diffrn_reflns_limit_l_min -21
_diffrn_reflns_number 74511
_diffrn_reflns_point_group_measured_fraction_full 0.999
_diffrn_reflns_point_group_measured_fraction_max 0.993
_diffrn_reflns_theta_full 25.242
_diffrn_reflns_theta_max 40.328
_diffrn_reflns_theta_min 1.822
_exptl_absorpt_coefficient_mu 1.093
_exptl_absorpt_correction_T_max 0.8028
_exptl_absorpt_correction_T_min 0.7354
_exptl_absorpt_correction_type multi-scan
_exptl_absorpt_process_details 'SADABS V2014/5 (Bruker AXS Inc.)'
_exptl_crystal_colour pink
_exptl_crystal_density_diffrn 1.720
_exptl_crystal_density_method 'not measured'
_exptl_crystal_description block
_exptl_crystal_F_000 1448
_exptl_crystal_size_max 0.297
_exptl_crystal_size_mid 0.253
_exptl_crystal_size_min 0.235
_refine_diff_density_max 0.748
_refine_diff_density_min -0.435
_refine_diff_density_rms 0.096
_refine_ls_extinction_method none
_refine_ls_goodness_of_fit_ref 1.021
_refine_ls_hydrogen_treatment constr
_refine_ls_matrix_type full
_refine_ls_number_parameters 372
_refine_ls_number_reflns 17300
_refine_ls_number_restraints 0
_refine_ls_restrained_S_all 1.021
_refine_ls_R_factor_all 0.0675
_refine_ls_R_factor_gt 0.0383
_refine_ls_shift/su_max 0.002
_refine_ls_shift/su_mean 0.000
_refine_ls_structure_factor_coef Fsqd
_refine_ls_weighting_details 'w=1/[\s^2^(Fo^2^)+(0.0352P)^2^+0.5624P] where P=(Fo^2^+2Fc^2^)/3'
_refine_ls_weighting_scheme calc
_refine_ls_wR_factor_gt 0.0791
_refine_ls_wR_factor_ref 0.0896
_reflns_Friedel_coverage 0.000
_reflns_number_gt 12323
_reflns_number_total 17300
_reflns_threshold_expression 'I > 2\s(I)'
_cod_data_source_file d1cc05139c2.cif
_cod_data_source_block l10316
_cod_original_cell_volume 2754.00(16)
_cod_original_sg_symbol_H-M 'P 21/n'
_cod_database_code 7129447
_shelx_shelxl_version_number 2014/7
_shelx_space_group_comment
; 
The symmetry employed for this shelxl refinement is uniquely defined 
by the following loop, which should always be used as a source of 
symmetry information in preference to the above space-group names. 
They are only intended as comments. 
;
_shelx_estimated_absorpt_t_min 0.737
_shelx_estimated_absorpt_t_max 0.783

loop_
_space_group_symop_operation_xyz
'x, y, z'
'-x+1/2, y+1/2, -z+1/2'
'-x, -y, -z'
'x-1/2, -y-1/2, z-1/2'

loop_
_atom_site_label
_atom_site_type_symbol
_atom_site_fract_x
_atom_site_fract_y
_atom_site_fract_z
_atom_site_U_iso_or_equiv
_atom_site_adp_type
_atom_site_occupancy
_atom_site_site_symmetry_order
_atom_site_calc_flag
_atom_site_refinement_flags_posn
_atom_site_refinement_flags_adp
_atom_site_refinement_flags_occupancy
_atom_site_disorder_assembly
_atom_site_disorder_group
Ni1 Ni 0.50163(2) 0.70787(2) 0.64188(2) 0.01019(3) Uani 1 1 d . . . . .
S1 S 0.27641(3) 0.70068(2) 0.51647(3) 0.01378(5) Uani 1 1 d . . . . .
S2 S 0.72668(3) 0.69044(2) 0.76315(2) 0.01227(5) Uani 1 1 d . . . . .
N1 N 0.46949(9) 0.63465(4) 0.73242(8) 0.01088(14) Uani 1 1 d . . . . .
N2 N 0.52623(9) 0.64595(4) 0.52535(8) 0.01039(14) Uani 1 1 d . . . . .
N3 N 0.46488(10) 0.76686(4) 0.75684(9) 0.01557(17) Uani 1 1 d . . . . .
N4 N 0.54289(10) 0.77657(4) 0.55061(9) 0.01555(17) Uani 1 1 d . . . . .
C1 C 0.56970(10) 0.60402(5) 0.81308(9) 0.01154(16) Uani 1 1 d . . . . .
C2 C 0.54980(12) 0.55219(5) 0.86755(10) 0.01522(19) Uani 1 1 d . . . . .
H2 H 0.6217 0.5306 0.9229 0.018 Uiso 1 1 calc R U . . .
C3 C 0.42408(12) 0.53241(5) 0.84020(11) 0.0177(2) Uani 1 1 d . . . . .
H3 H 0.4086 0.4977 0.8783 0.021 Uiso 1 1 calc R U . . .
C4 C 0.32092(12) 0.56372(5) 0.75669(11) 0.01588(19) Uani 1 1 d . . . . .
H4 H 0.2339 0.5508 0.7366 0.019 Uiso 1 1 calc R U . . .
C5 C 0.34726(10) 0.61442(5) 0.70292(9) 0.01241(17) Uani 1 1 d . . . . .
C6 C 0.23551(11) 0.64832(6) 0.61129(11) 0.0175(2) Uani 1 1 d . . . . .
H6A H 0.1905 0.6705 0.6551 0.021 Uiso 1 1 calc R U . . .
H6B H 0.1729 0.6189 0.5581 0.021 Uiso 1 1 calc R U . . .
C7 C 0.29424(11) 0.65352(5) 0.40151(10) 0.01502(19) Uani 1 1 d . . . . .
H7A H 0.2237 0.6234 0.3767 0.018 Uiso 1 1 calc R U . . .
H7B H 0.2823 0.6785 0.3298 0.018 Uiso 1 1 calc R U . . .
C8 C 0.42181(11) 0.62142(5) 0.43810(9) 0.01225(17) Uani 1 1 d . . . . .
C9 C 0.43183(13) 0.56948(5) 0.37856(11) 0.0178(2) Uani 1 1 d . . . . .
H9 H 0.3570 0.5521 0.3182 0.021 Uiso 1 1 calc R U . . .
C10 C 0.55331(14) 0.54364(5) 0.40913(11) 0.0201(2) Uani 1 1 d . . . . .
H10 H 0.5622 0.5075 0.3714 0.024 Uiso 1 1 calc R U . . .
C11 C 0.66169(12) 0.57067(5) 0.49480(10) 0.0166(2) Uani 1 1 d . . . . .
H11 H 0.7460 0.5543 0.5142 0.020 Uiso 1 1 calc R U . . .
C12 C 0.64485(11) 0.62207(5) 0.55183(9) 0.01189(17) Uani 1 1 d . . . . .
C13 C 0.75893(11) 0.65516(5) 0.64155(10) 0.01402(18) Uani 1 1 d . . . . .
H13A H 0.7868 0.6863 0.5979 0.017 Uiso 1 1 calc R U . . .
H13B H 0.8321 0.6268 0.6772 0.017 Uiso 1 1 calc R U . . .
C14 C 0.70661(11) 0.62709(5) 0.84826(10) 0.01469(18) Uani 1 1 d . . . . .
H14A H 0.7613 0.5939 0.8398 0.018 Uiso 1 1 calc R U . . .
H14B H 0.7405 0.6383 0.9350 0.018 Uiso 1 1 calc R U . . .
C15 C 0.43584(11) 0.79839(5) 0.81715(10) 0.01340(17) Uani 1 1 d . . . . .
C16 C 0.39986(12) 0.83827(5) 0.89458(10) 0.0168(2) Uani 1 1 d . . . . .
H16A H 0.3049 0.8399 0.8663 0.025 Uiso 1 1 calc R U . . .
H16B H 0.4338 0.8784 0.8917 0.025 Uiso 1 1 calc R U . . .
H16C H 0.4367 0.8234 0.9780 0.025 Uiso 1 1 calc R U . . .
C17 C 0.58068(12) 0.80949(5) 0.49976(11) 0.0175(2) Uani 1 1 d . . . . .
C18 C 0.62953(17) 0.85152(7) 0.43500(14) 0.0304(3) Uani 1 1 d . . . . .
H18A H 0.6554 0.8298 0.3769 0.046 Uiso 1 1 calc R U . . .
H18B H 0.7050 0.8728 0.4928 0.046 Uiso 1 1 calc R U . . .
H18C H 0.5612 0.8804 0.3916 0.046 Uiso 1 1 calc R U . . .
S4 S 1.05414(3) 0.50278(2) 0.27091(3) 0.01504(5) Uani 1 1 d . . . . .
F4 F 0.82632(8) 0.55554(4) 0.17183(9) 0.0321(2) Uani 1 1 d . . . . .
F5 F 0.88115(9) 0.50543(5) 0.04647(8) 0.0364(2) Uani 1 1 d . . . . .
F6 F 0.97167(10) 0.59018(4) 0.11338(10) 0.0430(3) Uani 1 1 d . . . . .
O4 O 1.08667(10) 0.54659(4) 0.36627(9) 0.02310(19) Uani 1 1 d . . . . .
O5 O 0.98961(9) 0.44998(4) 0.28903(9) 0.02282(18) Uani 1 1 d . . . . .
O6 O 1.15413(9) 0.49150(5) 0.22559(9) 0.0252(2) Uani 1 1 d . . . . .
C20 C 0.92719(13) 0.54027(6) 0.14412(12) 0.0220(2) Uani 1 1 d . . . . .
S3 S 0.50036(3) 0.71474(2) 0.20133(2) 0.01293(5) Uani 1 1 d . . . . .
F1 F 0.65577(10) 0.66861(5) 0.10576(9) 0.0384(2) Uani 1 1 d . . . . .
F2 F 0.45732(9) 0.67978(4) -0.02022(7) 0.03055(19) Uani 1 1 d . . . . .
F3 F 0.50627(12) 0.60888(4) 0.11066(10) 0.0431(3) Uani 1 1 d . . . . .
O1 O 0.59246(10) 0.69505(5) 0.31702(8) 0.02326(19) Uani 1 1 d . . . . .
O2 O 0.36560(9) 0.70310(4) 0.17714(9) 0.01947(16) Uani 1 1 d . . . . .
O3 O 0.52554(9) 0.77349(4) 0.16488(9) 0.02068(17) Uani 1 1 d . . . . .
C19 C 0.53171(14) 0.66552(6) 0.09425(12) 0.0218(2) Uani 1 1 d . . . . .

loop_
_atom_site_aniso_label
_atom_site_aniso_U_11
_atom_site_aniso_U_22
_atom_site_aniso_U_33
_atom_site_aniso_U_23
_atom_site_aniso_U_13
_atom_site_aniso_U_12
Ni1 0.00986(6) 0.01006(5) 0.01030(5) 0.00017(4) 0.00353(4) 0.00087(4)
S1 0.01074(11) 0.01502(11) 0.01379(11) 0.00180(9) 0.00281(9) 0.00294(8)
S2 0.01012(11) 0.01318(10) 0.01241(10) -0.00130(8) 0.00318(8) -0.00135(8)
N1 0.0102(4) 0.0127(3) 0.0102(3) 0.0001(3) 0.0044(3) 0.0013(3)
N2 0.0107(4) 0.0108(3) 0.0100(3) 0.0003(3) 0.0044(3) -0.0008(3)
N3 0.0147(4) 0.0165(4) 0.0143(4) -0.0003(3) 0.0043(3) 0.0016(3)
N4 0.0171(4) 0.0132(4) 0.0158(4) 0.0006(3) 0.0058(3) 0.0012(3)
C1 0.0110(4) 0.0139(4) 0.0101(4) -0.0003(3) 0.0046(3) 0.0015(3)
C2 0.0167(5) 0.0148(4) 0.0136(4) 0.0030(4) 0.0053(4) 0.0019(4)
C3 0.0215(6) 0.0155(4) 0.0178(5) 0.0030(4) 0.0096(4) -0.0012(4)
C4 0.0149(5) 0.0172(5) 0.0174(5) 0.0010(4) 0.0083(4) -0.0024(4)
C5 0.0108(4) 0.0156(4) 0.0119(4) -0.0003(3) 0.0056(3) 0.0007(3)
C6 0.0095(4) 0.0251(5) 0.0186(5) 0.0054(4) 0.0061(4) 0.0026(4)
C7 0.0120(4) 0.0188(5) 0.0121(4) -0.0007(4) 0.0024(4) -0.0006(4)
C8 0.0129(4) 0.0126(4) 0.0105(4) 0.0004(3) 0.0037(3) -0.0017(3)
C9 0.0222(6) 0.0158(4) 0.0140(4) -0.0036(4) 0.0054(4) -0.0019(4)
C10 0.0274(6) 0.0157(5) 0.0165(5) -0.0040(4) 0.0076(5) 0.0031(4)
C11 0.0196(5) 0.0169(5) 0.0138(4) 0.0000(4) 0.0072(4) 0.0053(4)
C12 0.0125(4) 0.0129(4) 0.0110(4) 0.0011(3) 0.0054(3) 0.0010(3)
C13 0.0106(4) 0.0172(4) 0.0153(4) -0.0009(4) 0.0062(4) -0.0002(3)
C14 0.0111(4) 0.0188(5) 0.0128(4) 0.0033(4) 0.0032(3) 0.0008(4)
C15 0.0119(4) 0.0143(4) 0.0129(4) 0.0007(3) 0.0036(3) -0.0001(3)
C16 0.0175(5) 0.0192(5) 0.0150(5) -0.0036(4) 0.0079(4) 0.0000(4)
C17 0.0197(5) 0.0141(4) 0.0161(5) 0.0014(4) 0.0041(4) 0.0006(4)
C18 0.0402(9) 0.0240(6) 0.0270(7) 0.0091(5) 0.0130(6) -0.0078(6)
S4 0.01183(11) 0.01312(11) 0.01717(12) -0.00149(9) 0.00236(9) 0.00019(9)
F4 0.0178(4) 0.0299(4) 0.0433(5) 0.0020(4) 0.0061(4) 0.0088(3)
F5 0.0330(5) 0.0421(5) 0.0204(4) -0.0033(4) -0.0046(4) 0.0052(4)
F6 0.0354(5) 0.0323(5) 0.0519(6) 0.0241(5) 0.0067(5) -0.0028(4)
O4 0.0222(5) 0.0202(4) 0.0229(4) -0.0083(3) 0.0044(4) -0.0033(3)
O5 0.0203(4) 0.0154(4) 0.0286(5) 0.0019(3) 0.0050(4) -0.0026(3)
O6 0.0172(4) 0.0331(5) 0.0254(5) -0.0023(4) 0.0085(4) 0.0047(4)
C20 0.0163(5) 0.0191(5) 0.0250(6) 0.0039(4) 0.0019(5) 0.0009(4)
S3 0.01386(11) 0.01371(10) 0.01300(10) 0.00175(8) 0.00716(9) 0.00207(9)
F1 0.0321(5) 0.0576(6) 0.0344(5) 0.0012(5) 0.0227(4) 0.0181(5)
F2 0.0397(5) 0.0371(5) 0.0151(3) -0.0020(3) 0.0110(3) 0.0051(4)
F3 0.0821(8) 0.0154(4) 0.0452(6) -0.0012(4) 0.0395(6) 0.0074(4)
O1 0.0214(4) 0.0334(5) 0.0144(4) 0.0062(4) 0.0064(3) 0.0073(4)
O2 0.0155(4) 0.0214(4) 0.0238(4) -0.0019(3) 0.0102(3) -0.0019(3)
O3 0.0234(4) 0.0158(4) 0.0249(4) 0.0031(3) 0.0116(4) -0.0020(3)
C19 0.0297(7) 0.0204(5) 0.0194(5) 0.0019(4) 0.0142(5) 0.0070(5)

loop_
_atom_type_symbol
_atom_type_description
_atom_type_scat_dispersion_real
_atom_type_scat_dispersion_imag
_atom_type_scat_source
C C 0.0033 0.0016 'International Tables Vol C Tables 4.2.6.8 and 6.1.1.4'
H H 0.0000 0.0000 'International Tables Vol C Tables 4.2.6.8 and 6.1.1.4'
N N 0.0061 0.0033 'International Tables Vol C Tables 4.2.6.8 and 6.1.1.4'
O O 0.0106 0.0060 'International Tables Vol C Tables 4.2.6.8 and 6.1.1.4'
F F 0.0171 0.0103 'International Tables Vol C Tables 4.2.6.8 and 6.1.1.4'
S S 0.1246 0.1234 'International Tables Vol C Tables 4.2.6.8 and 6.1.1.4'
Ni Ni 0.3393 1.1124 'International Tables Vol C Tables 4.2.6.8 and 6.1.1.4'

loop_
_geom_angle_atom_site_label_1
_geom_angle_atom_site_label_2
_geom_angle_atom_site_label_3
_geom_angle
_geom_angle_site_symmetry_1
_geom_angle_site_symmetry_3
_geom_angle_publ_flag
N4 Ni1 N2 91.46(4) . . ?
N4 Ni1 N3 91.23(4) . . ?
N2 Ni1 N3 175.96(4) . . ?
N4 Ni1 N1 176.03(4) . . ?
N2 Ni1 N1 85.39(3) . . ?
N3 Ni1 N1 92.04(4) . . ?
N4 Ni1 S1 96.61(3) . . ?
N2 Ni1 S1 84.97(3) . . ?
N3 Ni1 S1 91.72(3) . . ?
N1 Ni1 S1 85.54(3) . . ?
N4 Ni1 S2 92.65(3) . . ?
N2 Ni1 S2 85.27(3) . . ?
N3 Ni1 S2 97.61(3) . . ?
N1 Ni1 S2 84.69(3) . . ?
S1 Ni1 S2 166.703(11) . . ?
C7 S1 C6 103.35(6) . . ?
C7 S1 Ni1 96.84(4) . . ?
C6 S1 Ni1 96.26(4) . . ?
C14 S2 C13 102.67(5) . . ?
C14 S2 Ni1 98.02(4) . . ?
C13 S2 Ni1 94.11(4) . . ?
C1 N1 C5 119.40(9) . . ?
C1 N1 Ni1 120.91(7) . . ?
C5 N1 Ni1 119.45(7) . . ?
C8 N2 C12 119.83(9) . . ?
C8 N2 Ni1 119.91(7) . . ?
C12 N2 Ni1 119.00(7) . . ?
C15 N3 Ni1 175.34(10) . . ?
C17 N4 Ni1 169.69(10) . . ?
N1 C1 C2 121.45(10) . . ?
N1 C1 C14 119.64(9) . . ?
C2 C1 C14 118.88(10) . . ?
C3 C2 C1 119.20(10) . . ?
C3 C2 H2 120.4 . . ?
C1 C2 H2 120.4 . . ?
C2 C3 C4 119.38(10) . . ?
C2 C3 H3 120.3 . . ?
C4 C3 H3 120.3 . . ?
C3 C4 C5 118.73(11) . . ?
C3 C4 H4 120.6 . . ?
C5 C4 H4 120.6 . . ?
N1 C5 C4 121.79(10) . . ?
N1 C5 C6 119.26(9) . . ?
C4 C5 C6 118.93(10) . . ?
C5 C6 S1 116.36(8) . . ?
C5 C6 H6A 108.2 . . ?
S1 C6 H6A 108.2 . . ?
C5 C6 H6B 108.2 . . ?
S1 C6 H6B 108.2 . . ?
H6A C6 H6B 107.4 . . ?
C8 C7 S1 115.45(8) . . ?
C8 C7 H7A 108.4 . . ?
S1 C7 H7A 108.4 . . ?
C8 C7 H7B 108.4 . . ?
S1 C7 H7B 108.4 . . ?
H7A C7 H7B 107.5 . . ?
N2 C8 C9 121.49(10) . . ?
N2 C8 C7 118.01(9) . . ?
C9 C8 C7 120.42(10) . . ?
C10 C9 C8 118.56(11) . . ?
C10 C9 H9 120.7 . . ?
C8 C9 H9 120.7 . . ?
C11 C10 C9 119.80(11) . . ?
C11 C10 H10 120.1 . . ?
C9 C10 H10 120.1 . . ?
C10 C11 C12 118.74(11) . . ?
C10 C11 H11 120.6 . . ?
C12 C11 H11 120.6 . . ?
N2 C12 C11 121.45(10) . . ?
N2 C12 C13 117.08(9) . . ?
C11 C12 C13 121.42(10) . . ?
C12 C13 S2 114.33(8) . . ?
C12 C13 H13A 108.7 . . ?
S2 C13 H13A 108.7 . . ?
C12 C13 H13B 108.7 . . ?
S2 C13 H13B 108.7 . . ?
H13A C13 H13B 107.6 . . ?
C1 C14 S2 116.33(8) . . ?
C1 C14 H14A 108.2 . . ?
S2 C14 H14A 108.2 . . ?
C1 C14 H14B 108.2 . . ?
S2 C14 H14B 108.2 . . ?
H14A C14 H14B 107.4 . . ?
N3 C15 C16 179.54(14) . . ?
C15 C16 H16A 109.5 . . ?
C15 C16 H16B 109.5 . . ?
H16A C16 H16B 109.5 . . ?
C15 C16 H16C 109.5 . . ?
H16A C16 H16C 109.5 . . ?
H16B C16 H16C 109.5 . . ?
N4 C17 C18 179.78(17) . . ?
C17 C18 H18A 109.5 . . ?
C17 C18 H18B 109.5 . . ?
H18A C18 H18B 109.5 . . ?
C17 C18 H18C 109.5 . . ?
H18A C18 H18C 109.5 . . ?
H18B C18 H18C 109.5 . . ?
O6 S4 O4 115.15(6) . . ?
O6 S4 O5 114.75(6) . . ?
O4 S4 O5 115.07(6) . . ?
O6 S4 C20 103.31(6) . . ?
O4 S4 C20 102.86(6) . . ?
O5 S4 C20 103.27(6) . . ?
F6 C20 F5 107.78(12) . . ?
F6 C20 F4 107.18(11) . . ?
F5 C20 F4 107.07(11) . . ?
F6 C20 S4 111.28(9) . . ?
F5 C20 S4 111.83(9) . . ?
F4 C20 S4 111.46(10) . . ?
O1 S3 O2 115.99(6) . . ?
O1 S3 O3 114.82(6) . . ?
O2 S3 O3 114.43(6) . . ?
O1 S3 C19 103.49(6) . . ?
O2 S3 C19 102.70(6) . . ?
O3 S3 C19 102.86(6) . . ?
F3 C19 F2 107.21(12) . . ?
F3 C19 F1 107.79(11) . . ?
F2 C19 F1 107.35(11) . . ?
F3 C19 S3 111.13(9) . . ?
F2 C19 S3 111.45(9) . . ?
F1 C19 S3 111.69(10) . . ?

loop_
_geom_bond_atom_site_label_1
_geom_bond_atom_site_label_2
_geom_bond_distance
_geom_bond_site_symmetry_2
_geom_bond_publ_flag
Ni1 N4 2.0392(10) . ?
Ni1 N2 2.0590(9) . ?
Ni1 N3 2.0602(10) . ?
Ni1 N1 2.0707(9) . ?
Ni1 S1 2.3796(3) . ?
Ni1 S2 2.3940(3) . ?
S1 C7 1.8060(12) . ?
S1 C6 1.8091(12) . ?
S2 C14 1.8094(11) . ?
S2 C13 1.8118(11) . ?
N1 C1 1.3467(14) . ?
N1 C5 1.3469(14) . ?
N2 C8 1.3434(14) . ?
N2 C12 1.3455(14) . ?
N3 C15 1.1428(14) . ?
N4 C17 1.1360(15) . ?
C1 C2 1.3894(15) . ?
C1 C14 1.5087(15) . ?
C2 C3 1.3830(17) . ?
C2 H2 0.9500 . ?
C3 C4 1.3860(17) . ?
C3 H3 0.9500 . ?
C4 C5 1.3905(15) . ?
C4 H4 0.9500 . ?
C5 C6 1.5069(16) . ?
C6 H6A 0.9900 . ?
C6 H6B 0.9900 . ?
C7 C8 1.4992(16) . ?
C7 H7A 0.9900 . ?
C7 H7B 0.9900 . ?
C8 C9 1.3900(15) . ?
C9 C10 1.3851(18) . ?
C9 H9 0.9500 . ?
C10 C11 1.3842(18) . ?
C10 H10 0.9500 . ?
C11 C12 1.3868(15) . ?
C11 H11 0.9500 . ?
C12 C13 1.5031(15) . ?
C13 H13A 0.9900 . ?
C13 H13B 0.9900 . ?
C14 H14A 0.9900 . ?
C14 H14B 0.9900 . ?
C15 C16 1.4514(15) . ?
C16 H16A 0.9800 . ?
C16 H16B 0.9800 . ?
C16 H16C 0.9800 . ?
C17 C18 1.4530(18) . ?
C18 H18A 0.9800 . ?
C18 H18B 0.9800 . ?
C18 H18C 0.9800 . ?
S4 O6 1.4400(10) . ?
S4 O4 1.4405(9) . ?
S4 O5 1.4422(9) . ?
S4 C20 1.8289(13) . ?
F4 C20 1.3354(16) . ?
F5 C20 1.3315(17) . ?
F6 C20 1.3302(16) . ?
S3 O1 1.4368(10) . ?
S3 O2 1.4398(9) . ?
S3 O3 1.4459(9) . ?
S3 C19 1.8244(13) . ?
F1 C19 1.3382(17) . ?
F2 C19 1.3369(15) . ?
F3 C19 1.3291(16) . ?

loop_
_geom_hbond_atom_site_label_D
_geom_hbond_atom_site_label_H
_geom_hbond_atom_site_label_A
_geom_hbond_distance_DH
_geom_hbond_distance_HA
_geom_hbond_distance_DA
_geom_hbond_angle_DHA
_geom_hbond_site_symmetry_A
C4 H4 O5 0.95 2.39 3.3044(15) 161.2 3_666
C6 H6A O3 0.99 2.27 3.1816(15) 153.4 4_576
C7 H7A O4 0.99 2.27 3.2397(15) 166.2 1_455
C7 H7B O2 0.99 2.41 3.2794(15) 145.6 .
C9 H9 O6 0.95 2.50 3.4034(16) 159.6 1_455
C13 H13B O5 0.99 2.54 3.5033(15) 165.0 3_766
C14 H14A O6 0.99 2.39 3.3607(15) 165.5 3_766
C16 H16A O1 0.98 2.34 3.2713(16) 157.9 4_576
C16 H16B O4 0.98 2.49 3.4108(16) 155.8 4_576
C16 H16C O3 0.98 2.35 3.3206(15) 171.3 1_556
C18 H18C O5 0.98 2.54 3.3237(17) 136.4 2_655

loop_
_geom_torsion_atom_site_label_1
_geom_torsion_atom_site_label_2
_geom_torsion_atom_site_label_3
_geom_torsion_atom_site_label_4
_geom_torsion
_geom_torsion_site_symmetry_1
_geom_torsion_site_symmetry_2
_geom_torsion_site_symmetry_3
_geom_torsion_site_symmetry_4
_geom_torsion_publ_flag
C5 N1 C1 C2 -0.60(15) . . . . ?
Ni1 N1 C1 C2 -175.04(8) . . . . ?
C5 N1 C1 C14 -178.85(9) . . . . ?
Ni1 N1 C1 C14 6.71(13) . . . . ?
N1 C1 C2 C3 -1.42(17) . . . . ?
C14 C1 C2 C3 176.84(10) . . . . ?
C1 C2 C3 C4 1.75(18) . . . . ?
C2 C3 C4 C5 -0.14(17) . . . . ?
C1 N1 C5 C4 2.30(15) . . . . ?
Ni1 N1 C5 C4 176.82(8) . . . . ?
C1 N1 C5 C6 -179.13(10) . . . . ?
Ni1 N1 C5 C6 -4.61(13) . . . . ?
C3 C4 C5 N1 -1.93(17) . . . . ?
C3 C4 C5 C6 179.49(11) . . . . ?
N1 C5 C6 S1 17.33(14) . . . . ?
C4 C5 C6 S1 -164.06(9) . . . . ?
C7 S1 C6 C5 80.40(10) . . . . ?
Ni1 S1 C6 C5 -18.18(9) . . . . ?
C6 S1 C7 C8 -80.15(9) . . . . ?
Ni1 S1 C7 C8 17.98(8) . . . . ?
C12 N2 C8 C9 3.81(16) . . . . ?
Ni1 N2 C8 C9 -163.27(8) . . . . ?
C12 N2 C8 C7 -172.94(9) . . . . ?
Ni1 N2 C8 C7 19.98(13) . . . . ?
S1 C7 C8 N2 -26.30(13) . . . . ?
S1 C7 C8 C9 156.91(9) . . . . ?
N2 C8 C9 C10 -1.35(17) . . . . ?
C7 C8 C9 C10 175.32(11) . . . . ?
C8 C9 C10 C11 -1.87(18) . . . . ?
C9 C10 C11 C12 2.60(18) . . . . ?
C8 N2 C12 C11 -3.04(15) . . . . ?
Ni1 N2 C12 C11 164.16(8) . . . . ?
C8 N2 C12 C13 174.13(9) . . . . ?
Ni1 N2 C12 C13 -18.67(12) . . . . ?
C10 C11 C12 N2 -0.16(17) . . . . ?
C10 C11 C12 C13 -177.21(11) . . . . ?
N2 C12 C13 S2 36.16(12) . . . . ?
C11 C12 C13 S2 -146.67(9) . . . . ?
C14 S2 C13 C12 68.34(9) . . . . ?
Ni1 S2 C13 C12 -30.84(8) . . . . ?
N1 C1 C14 S2 -7.54(14) . . . . ?
C2 C1 C14 S2 174.16(8) . . . . ?
C13 S2 C14 C1 -91.63(9) . . . . ?
Ni1 S2 C14 C1 4.45(9) . . . . ?
O6 S4 C20 F6 -58.92(12) . . . . ?
O4 S4 C20 F6 61.20(12) . . . . ?
O5 S4 C20 F6 -178.77(10) . . . . ?
O6 S4 C20 F5 61.67(11) . . . . ?
O4 S4 C20 F5 -178.20(10) . . . . ?
O5 S4 C20 F5 -58.18(11) . . . . ?
O6 S4 C20 F4 -178.51(9) . . . . ?
O4 S4 C20 F4 -58.39(10) . . . . ?
O5 S4 C20 F4 61.64(10) . . . . ?
O1 S3 C19 F3 63.48(12) . . . . ?
O2 S3 C19 F3 -57.58(11) . . . . ?
O3 S3 C19 F3 -176.68(10) . . . . ?
O1 S3 C19 F2 -177.00(10) . . . . ?
O2 S3 C19 F2 61.94(11) . . . . ?
O3 S3 C19 F2 -57.16(11) . . . . ?
O1 S3 C19 F1 -56.93(10) . . . . ?
O2 S3 C19 F1 -177.99(9) . . . . ?
O3 S3 C19 F1 62.91(10) . . . . ?
